data_7003819
loop_
_publ_author_name
'Majoumo-Mb\'e, F.'
'K\"uhl, O.'
'L\"onnecke, P.'
'Silaghi-Dumitrescu, I.'
'Hey-Hawkins, E.'

_publ_section_title
;
 Bis(phosphanylamino)benzene ligands: a zinc(ii) complex and an unusual
 nickel(i) complex with a Dewar-benzene-type Ni2P2N2 backbone
;
_journal_issue 23
_journal_name_full 'Dalton Transactions'
_journal_page_first 3107
_journal_page_last 3114
_journal_paper_doi 10.1039/b720004h
_journal_year 2008
_chemical_formula_sum 'C42 H50 N2 P2'
_chemical_formula_weight 644.78
_chemical_name_systematic
;
?
;
_space_group_IT_number 2
_symmetry_cell_setting triclinic
_symmetry_space_group_name_Hall '-P 1'
_symmetry_space_group_name_H-M 'P -1'
_atom_sites_solution_hydrogens geom
_atom_sites_solution_primary direct
_atom_sites_solution_secondary difmap
_audit_creation_method SHELXL-97
_cell_angle_alpha 83.586(2)
_cell_angle_beta 83.405(2)
_cell_angle_gamma 70.247(2)
_cell_formula_units_Z 2
_cell_length_a 10.6118(12)
_cell_length_b 12.6111(14)
_cell_length_c 14.9209(17)
_cell_measurement_reflns_used 1024
_cell_measurement_temperature 223(2)
_cell_measurement_theta_max 26.37
_cell_measurement_theta_min 3.44
_cell_volume 1861.2(4)
_computing_cell_refinement 'Bruker SAINT'
_computing_data_collection 'Bruker SMART'
_computing_data_reduction 'Bruker SAINT'
_computing_molecular_graphics 'ORTEP3 for Windows (L. J. Farrugia, 1997)'
_computing_publication_material 'WINGX (L.J. Farrugia,1999)'
_computing_structure_refinement 'SHELXL-97 (Sheldrick,1997)'
_computing_structure_solution 'SHELXS-97 (Sheldrick, 1990)'
_diffrn_ambient_temperature 223(2)
_diffrn_measured_fraction_theta_full 0.896
_diffrn_measured_fraction_theta_max 0.896
_diffrn_measurement_device_type 'ccd diffractometer (AXS Bruker)'
_diffrn_measurement_method \w-scans
_diffrn_radiation_monochromator graphite
_diffrn_radiation_source 'fine-focus sealed tube'
_diffrn_radiation_type MoK\a
_diffrn_radiation_wavelength 0.71073
_diffrn_reflns_av_R_equivalents 0.0288
_diffrn_reflns_av_sigmaI/netI 0.0506
_diffrn_reflns_limit_h_max 14
_diffrn_reflns_limit_h_min -14
_diffrn_reflns_limit_k_max 16
_diffrn_reflns_limit_k_min -16
_diffrn_reflns_limit_l_max 20
_diffrn_reflns_limit_l_min -20
_diffrn_reflns_number 19834
_diffrn_reflns_theta_full 28.93
_diffrn_reflns_theta_max 28.93
_diffrn_reflns_theta_min 1.38
_exptl_absorpt_coefficient_mu 0.148
_exptl_absorpt_correction_type multi-scan
_exptl_crystal_colour 'pale yellow'
_exptl_crystal_density_diffrn 1.151
_exptl_crystal_density_method 'not measured'
_exptl_crystal_description prism
_exptl_crystal_F_000 692
_exptl_crystal_size_max 0.4
_exptl_crystal_size_mid 0.3
_exptl_crystal_size_min 0.1
_refine_diff_density_max 0.217
_refine_diff_density_min -0.245
_refine_diff_density_rms 0.041
_refine_ls_extinction_method none
_refine_ls_goodness_of_fit_ref 0.945
_refine_ls_hydrogen_treatment mixed
_refine_ls_matrix_type full
_refine_ls_number_parameters 593
_refine_ls_number_reflns 8817
_refine_ls_number_restraints 0
_refine_ls_restrained_S_all 0.945
_refine_ls_R_factor_all 0.0796
_refine_ls_R_factor_gt 0.0428
_refine_ls_shift/su_max 0.001
_refine_ls_shift/su_mean 0.000
_refine_ls_structure_factor_coef Fsqd
_refine_ls_weighting_details 'calc w=1/[\s^2^(Fo^2^)+(0.0675P)^2^+0.0000P] where P=(Fo^2^+2Fc^2^)/3'
_refine_ls_weighting_scheme calc
_refine_ls_wR_factor_gt 0.1080
_refine_ls_wR_factor_ref 0.1196
_reflns_number_gt 5553
_reflns_number_total 8817
_reflns_threshold_expression >2sigma(I)
_cod_data_source_file b720004h.txt
_cod_data_source_block c876_fin
_cod_original_sg_symbol_H-M P-1
_cod_database_code 7003819

loop_
_symmetry_equiv_pos_as_xyz
'x, y, z'
'-x, -y, -z'

loop_
_atom_site_label
_atom_site_type_symbol
_atom_site_fract_x
_atom_site_fract_y
_atom_site_fract_z
_atom_site_U_iso_or_equiv
_atom_site_adp_type
_atom_site_occupancy
_atom_site_symmetry_multiplicity
_atom_site_calc_flag
_atom_site_refinement_flags
_atom_site_disorder_assembly
_atom_site_disorder_group
C1 C 0.34999(17) 0.10542(14) 0.28619(13) 0.0415(4) Uani 1 1 d . . .
C2 C 0.27182(18) 0.13225(15) 0.36832(13) 0.0458(4) Uani 1 1 d . . .
C3 C 0.2135(2) 0.05612(19) 0.41398(17) 0.0593(6) Uani 1 1 d . . .
C4 C 0.2322(2) -0.04745(19) 0.3836(2) 0.0702(7) Uani 1 1 d . . .
C5 C 0.3097(2) -0.07408(17) 0.3040(2) 0.0689(7) Uani 1 1 d . . .
C6 C 0.36586(19) 0.00101(15) 0.25208(15) 0.0528(5) Uani 1 1 d . . .
C7 C 0.60426(17) 0.13035(13) 0.20517(12) 0.0391(4) Uani 1 1 d . . .
C8 C 0.67614(18) 0.07773(14) 0.28047(12) 0.0437(4) Uani 1 1 d . . .
C9 C 0.8157(2) 0.03197(16) 0.26789(16) 0.0520(5) Uani 1 1 d . . .
C10 C 0.88623(19) 0.03574(16) 0.18528(16) 0.0561(5) Uani 1 1 d . . .
C11 C 0.8148(2) 0.08978(18) 0.11235(16) 0.0582(5) Uani 1 1 d . . .
C12 C 0.67560(19) 0.13695(16) 0.12059(13) 0.0499(5) Uani 1 1 d . . .
C13 C 0.67046(17) 0.52221(13) 0.36484(11) 0.0373(4) Uani 1 1 d . . .
C14 C 0.63448(18) 0.56024(14) 0.45219(12) 0.0423(4) Uani 1 1 d . . .
C15 C 0.7202(2) 0.51164(16) 0.52004(13) 0.0450(4) Uani 1 1 d . . .
C16 C 0.84037(19) 0.42615(15) 0.50561(12) 0.0449(4) Uani 1 1 d . . .
C17 C 0.87136(19) 0.38514(16) 0.42062(13) 0.0447(4) Uani 1 1 d . . .
C18 C 0.78970(17) 0.43045(14) 0.34992(11) 0.0400(4) Uani 1 1 d . . .
C19 C 0.66941(17) 0.63351(14) 0.18349(12) 0.0398(4) Uani 1 1 d . . .
C20 C 0.69017(19) 0.59902(16) 0.09443(12) 0.0475(4) Uani 1 1 d . . .
C21 C 0.7644(2) 0.6455(2) 0.02947(15) 0.0595(5) Uani 1 1 d . . .
C22 C 0.8186(2) 0.72570(19) 0.04675(15) 0.0607(6) Uani 1 1 d . . .
C23 C 0.79752(19) 0.75936(17) 0.13270(16) 0.0536(5) Uani 1 1 d . . .
C24 C 0.72480(17) 0.71593(14) 0.20141(13) 0.0435(4) Uani 1 1 d . . .
C25 C 0.32466(16) 0.42398(13) 0.22954(11) 0.0342(4) Uani 1 1 d . . .
C26 C 0.37258(16) 0.51550(13) 0.22429(11) 0.0347(4) Uani 1 1 d . . .
C27 C 0.2901(2) 0.62136(15) 0.19287(13) 0.0462(4) Uani 1 1 d . . .
C28 C 0.1633(2) 0.63674(17) 0.16861(14) 0.0525(5) Uani 1 1 d . . .
C29 C 0.1153(2) 0.54768(16) 0.17409(14) 0.0507(5) Uani 1 1 d . . .
C30 C 0.19662(17) 0.44140(15) 0.20540(12) 0.0416(4) Uani 1 1 d . . .
C31 C 0.2493(3) 0.2389(2) 0.41372(17) 0.0568(5) Uani 1 1 d . . .
C32 C 0.1695(3) -0.1299(2) 0.4359(2) 0.1124(12) Uani 1 1 d . . .
H32A H 0.1832 -0.1926 0.4006 0.169 Uiso 1 1 calc R . .
H32B H 0.0749 -0.0925 0.4484 0.169 Uiso 1 1 calc R . .
H32C H 0.2105 -0.1568 0.4918 0.169 Uiso 1 1 calc R . .
C33 C 0.4399(3) -0.0312(2) 0.1626(2) 0.0705(7) Uani 1 1 d . . .
C34 C 0.6112(3) 0.0683(2) 0.37436(15) 0.0609(6) Uani 1 1 d . . .
C35 C 1.0373(3) -0.0160(3) 0.1747(3) 0.0865(9) Uani 1 1 d . . .
C36 C 0.6063(3) 0.1969(3) 0.03679(18) 0.0800(8) Uani 1 1 d . . .
C37 C 0.5052(2) 0.6526(2) 0.47633(16) 0.0526(5) Uani 1 1 d . . .
C38 C 0.9350(3) 0.3805(2) 0.57939(17) 0.0597(6) Uani 1 1 d . . .
C39 C 0.8337(3) 0.3774(2) 0.26122(15) 0.0546(5) Uani 1 1 d . . .
C40 C 0.6366(3) 0.5135(2) 0.06374(16) 0.0633(6) Uani 1 1 d . . .
C41 C 0.8986(3) 0.7739(3) -0.02675(18) 0.1026(10) Uani 1 1 d . . .
H41A H 0.9132 0.8380 -0.0062 0.154 Uiso 1 1 calc R . .
H41B H 0.8499 0.7970 -0.0799 0.154 Uiso 1 1 calc R . .
H41C H 0.9836 0.7174 -0.0409 0.154 Uiso 1 1 calc R . .
C42 C 0.7060(3) 0.76016(19) 0.29331(17) 0.0564(5) Uani 1 1 d . . .
N1 N 0.40800(15) 0.31543(11) 0.25823(10) 0.0388(3) Uani 1 1 d . . .
N2 N 0.50189(15) 0.49678(13) 0.25019(10) 0.0390(3) Uani 1 1 d . . .
P1 P 0.42026(4) 0.19840(4) 0.20739(3) 0.03842(13) Uani 1 1 d . . .
P2 P 0.55657(5) 0.59998(4) 0.27763(3) 0.03850(13) Uani 1 1 d . . .
H1N H 0.4561(18) 0.3165(15) 0.2970(12) 0.043(5) Uiso 1 1 d . . .
H2N H 0.5514(19) 0.4379(16) 0.2401(13) 0.046(6) Uiso 1 1 d . . .
H3 H 0.161(2) 0.0774(18) 0.4716(16) 0.074(7) Uiso 1 1 d . . .
H5 H 0.327(2) -0.1433(19) 0.2729(14) 0.074(7) Uiso 1 1 d . . .
H9 H 0.863(2) -0.0044(17) 0.3159(14) 0.061(6) Uiso 1 1 d . . .
H11 H 0.860(2) 0.0958(17) 0.0543(15) 0.064(6) Uiso 1 1 d . . .
H15 H 0.6944(17) 0.5335(14) 0.5800(13) 0.046(5) Uiso 1 1 d . . .
H17 H 0.9505(19) 0.3215(15) 0.4106(12) 0.046(5) Uiso 1 1 d . . .
H21 H 0.776(2) 0.6178(16) -0.0276(14) 0.061(6) Uiso 1 1 d . . .
H23 H 0.8301(19) 0.8145(16) 0.1447(12) 0.052(5) Uiso 1 1 d . . .
H27 H 0.327(2) 0.6833(17) 0.1837(13) 0.064(6) Uiso 1 1 d . . .
H28 H 0.110(2) 0.7065(19) 0.1440(15) 0.070(6) Uiso 1 1 d . . .
H29 H 0.026(2) 0.5568(17) 0.1526(14) 0.070(6) Uiso 1 1 d . . .
H30 H 0.1636(17) 0.3791(15) 0.2092(11) 0.045(5) Uiso 1 1 d . . .
H31A H 0.197(2) 0.2360(16) 0.4686(15) 0.060(6) Uiso 1 1 d . . .
H31B H 0.333(2) 0.2451(18) 0.4286(15) 0.077(7) Uiso 1 1 d . . .
H31C H 0.207(2) 0.308(2) 0.3748(16) 0.084(8) Uiso 1 1 d . . .
H33A H 0.538(2) -0.0415(18) 0.1587(14) 0.074(7) Uiso 1 1 d . . .
H33B H 0.412(2) 0.0242(19) 0.1084(15) 0.072(7) Uiso 1 1 d . . .
H33C H 0.432(2) -0.106(2) 0.1457(17) 0.102(8) Uiso 1 1 d . . .
H34A H 0.670(3) 0.047(2) 0.4117(18) 0.092(9) Uiso 1 1 d . . .
H34B H 0.536(3) 0.132(2) 0.3915(17) 0.099(9) Uiso 1 1 d . . .
H34C H 0.565(3) 0.011(2) 0.3817(18) 0.106(10) Uiso 1 1 d . . .
H35A H 1.068(3) -0.084(3) 0.2045(19) 0.100(10) Uiso 1 1 d . . .
H35B H 1.073(3) -0.014(2) 0.108(2) 0.117(11) Uiso 1 1 d . . .
H35C H 1.077(3) 0.036(2) 0.192(2) 0.116(11) Uiso 1 1 d . . .
H36A H 0.546(3) 0.165(2) 0.0233(19) 0.102(11) Uiso 1 1 d . . .
H36B H 0.667(3) 0.198(2) -0.010(2) 0.114(11) Uiso 1 1 d . . .
H36C H 0.549(3) 0.282(3) 0.044(2) 0.132(12) Uiso 1 1 d . . .
H37A H 0.509(2) 0.722(2) 0.4508(15) 0.073(7) Uiso 1 1 d . . .
H37B H 0.427(2) 0.6396(17) 0.4549(14) 0.067(6) Uiso 1 1 d . . .
H37C H 0.485(2) 0.6493(17) 0.5389(16) 0.069(7) Uiso 1 1 d . . .
H38A H 0.986(3) 0.296(2) 0.5780(17) 0.098(9) Uiso 1 1 d . . .
H38B H 0.900(3) 0.374(3) 0.637(2) 0.132(12) Uiso 1 1 d . . .
H38C H 1.003(3) 0.410(2) 0.5795(18) 0.100(9) Uiso 1 1 d . . .
H39A H 0.824(2) 0.431(2) 0.2069(19) 0.094(8) Uiso 1 1 d . . .
H39B H 0.924(3) 0.326(2) 0.2597(16) 0.085(8) Uiso 1 1 d . . .
H39C H 0.781(3) 0.335(2) 0.2485(18) 0.099(9) Uiso 1 1 d . . .
H40A H 0.665(2) 0.5060(19) -0.0006(17) 0.080(7) Uiso 1 1 d . . .
H40B H 0.541(2) 0.5363(18) 0.0750(15) 0.072(7) Uiso 1 1 d . . .
H40C H 0.676(2) 0.437(2) 0.0920(15) 0.076(7) Uiso 1 1 d . . .
H42A H 0.751(2) 0.7073(17) 0.3343(14) 0.057(6) Uiso 1 1 d . . .
H42B H 0.608(2) 0.7851(18) 0.3180(15) 0.074(7) Uiso 1 1 d . . .
H42C H 0.739(2) 0.8237(18) 0.2895(14) 0.069(6) Uiso 1 1 d . . .

loop_
_atom_site_aniso_label
_atom_site_aniso_U_11
_atom_site_aniso_U_22
_atom_site_aniso_U_33
_atom_site_aniso_U_23
_atom_site_aniso_U_13
_atom_site_aniso_U_12
C1 0.0362(9) 0.0331(9) 0.0576(11) -0.0017(8) -0.0159(8) -0.0113(7)
C2 0.0381(10) 0.0420(10) 0.0583(12) 0.0045(8) -0.0116(9) -0.0146(8)
C3 0.0436(12) 0.0584(13) 0.0763(16) 0.0143(11) -0.0151(11) -0.0200(10)
C4 0.0487(13) 0.0540(13) 0.112(2) 0.0215(13) -0.0248(14) -0.0253(10)
C5 0.0577(14) 0.0338(11) 0.123(2) -0.0012(12) -0.0352(15) -0.0178(10)
C6 0.0428(11) 0.0369(10) 0.0817(15) -0.0100(9) -0.0227(10) -0.0097(8)
C7 0.0408(9) 0.0344(9) 0.0438(10) -0.0061(7) -0.0079(8) -0.0123(7)
C8 0.0430(10) 0.0382(9) 0.0510(11) -0.0050(8) -0.0104(9) -0.0124(8)
C9 0.0448(11) 0.0452(11) 0.0655(14) 0.0027(10) -0.0168(11) -0.0124(9)
C10 0.0402(11) 0.0480(11) 0.0801(15) -0.0029(10) -0.0046(11) -0.0150(9)
C11 0.0511(12) 0.0626(13) 0.0602(14) -0.0030(11) 0.0049(11) -0.0215(10)
C12 0.0500(11) 0.0491(11) 0.0500(11) -0.0039(9) -0.0048(9) -0.0154(9)
C13 0.0410(9) 0.0371(9) 0.0385(9) -0.0058(7) -0.0024(8) -0.0185(7)
C14 0.0486(10) 0.0411(9) 0.0433(10) -0.0081(8) -0.0009(8) -0.0223(8)
C15 0.0557(12) 0.0511(11) 0.0356(10) -0.0101(8) -0.0003(9) -0.0262(9)
C16 0.0520(11) 0.0500(10) 0.0407(10) 0.0005(8) -0.0083(8) -0.0271(9)
C17 0.0430(11) 0.0455(10) 0.0458(11) -0.0031(8) -0.0047(9) -0.0146(9)
C18 0.0441(10) 0.0405(9) 0.0390(10) -0.0051(7) -0.0022(8) -0.0182(8)
C19 0.0391(9) 0.0381(9) 0.0434(10) 0.0041(7) -0.0095(8) -0.0147(7)
C20 0.0481(11) 0.0575(11) 0.0400(10) 0.0022(8) -0.0099(9) -0.0214(9)
C21 0.0611(14) 0.0807(15) 0.0402(12) 0.0065(11) -0.0080(10) -0.0300(12)
C22 0.0538(13) 0.0762(14) 0.0559(13) 0.0207(11) -0.0119(10) -0.0321(11)
C23 0.0452(11) 0.0456(11) 0.0740(15) 0.0139(10) -0.0156(10) -0.0223(9)
C24 0.0417(10) 0.0347(9) 0.0552(11) 0.0031(8) -0.0127(9) -0.0134(8)
C25 0.0357(9) 0.0322(8) 0.0337(9) -0.0021(7) -0.0037(7) -0.0098(7)
C26 0.0351(9) 0.0358(9) 0.0333(9) -0.0038(7) -0.0030(7) -0.0112(7)
C27 0.0540(12) 0.0329(9) 0.0522(11) 0.0010(8) -0.0119(9) -0.0138(8)
C28 0.0529(12) 0.0387(10) 0.0575(12) 0.0006(9) -0.0175(10) -0.0012(9)
C29 0.0413(11) 0.0499(11) 0.0588(12) -0.0042(9) -0.0162(9) -0.0083(9)
C30 0.0378(10) 0.0411(10) 0.0477(11) -0.0044(8) -0.0069(8) -0.0140(8)
C31 0.0542(13) 0.0617(14) 0.0542(14) -0.0100(11) 0.0084(11) -0.0212(11)
C32 0.0819(19) 0.0730(17) 0.192(3) 0.0474(19) -0.032(2) -0.0497(15)
C33 0.0706(17) 0.0520(14) 0.093(2) -0.0315(14) -0.0201(15) -0.0140(12)
C34 0.0531(14) 0.0737(16) 0.0462(13) 0.0008(11) -0.0142(11) -0.0069(13)
C35 0.0428(14) 0.085(2) 0.120(3) 0.0130(19) 0.0010(15) -0.0139(14)
C36 0.0712(18) 0.114(3) 0.0467(14) 0.0102(14) -0.0049(14) -0.0245(18)
C37 0.0531(13) 0.0570(13) 0.0483(13) -0.0170(10) 0.0025(10) -0.0172(10)
C38 0.0658(15) 0.0706(16) 0.0482(13) 0.0017(11) -0.0184(12) -0.0270(13)
C39 0.0542(13) 0.0572(13) 0.0449(12) -0.0139(10) -0.0038(10) -0.0057(11)
C40 0.0788(18) 0.0873(18) 0.0402(12) -0.0140(12) -0.0016(12) -0.0470(15)
C41 0.107(2) 0.141(3) 0.0796(18) 0.0323(18) -0.0045(16) -0.080(2)
C42 0.0681(16) 0.0442(12) 0.0685(15) -0.0064(11) -0.0111(12) -0.0311(11)
N1 0.0446(9) 0.0309(7) 0.0431(9) -0.0014(6) -0.0174(7) -0.0116(6)
N2 0.0365(8) 0.0320(8) 0.0498(9) -0.0067(7) -0.0062(7) -0.0111(7)
P1 0.0396(3) 0.0345(2) 0.0418(3) -0.00555(18) -0.0108(2) -0.00992(19)
P2 0.0424(3) 0.0349(2) 0.0415(3) -0.00548(18) -0.0046(2) -0.01594(19)

loop_
_atom_type_symbol
_atom_type_description
_atom_type_scat_dispersion_real
_atom_type_scat_dispersion_imag
_atom_type_scat_source
C C 0.0033 0.0016 'International Tables Vol C Tables 4.2.6.8 and 6.1.1.4'
H H 0.0000 0.0000 'International Tables Vol C Tables 4.2.6.8 and 6.1.1.4'
N N 0.0061 0.0033 'International Tables Vol C Tables 4.2.6.8 and 6.1.1.4'
P P 0.1023 0.0942 'International Tables Vol C Tables 4.2.6.8 and 6.1.1.4'

loop_
_geom_angle_atom_site_label_1
_geom_angle_atom_site_label_2
_geom_angle_atom_site_label_3
_geom_angle
_geom_angle_site_symmetry_1
_geom_angle_site_symmetry_3
_geom_angle_publ_flag
C2 C1 C6 118.48(17) . . ?
C2 C1 P1 127.43(13) . . ?
C6 C1 P1 113.63(15) . . ?
C3 C2 C1 119.62(19) . . ?
C3 C2 C31 116.2(2) . . ?
C1 C2 C31 124.19(17) . . ?
C4 C3 C2 122.6(2) . . ?
C5 C4 C3 117.7(2) . . ?
C5 C4 C32 120.8(2) . . ?
C3 C4 C32 121.4(3) . . ?
C4 C5 C6 122.7(2) . . ?
C5 C6 C1 118.8(2) . . ?
C5 C6 C33 119.2(2) . . ?
C1 C6 C33 122.07(19) . . ?
C12 C7 C8 118.88(16) . . ?
C12 C7 P1 115.56(13) . . ?
C8 C7 P1 125.51(14) . . ?
C9 C8 C7 118.59(18) . . ?
C9 C8 C34 117.78(18) . . ?
C7 C8 C34 123.63(17) . . ?
C10 C9 C8 123.05(19) . . ?
C9 C10 C11 117.77(19) . . ?
C9 C10 C35 121.2(2) . . ?
C11 C10 C35 121.0(2) . . ?
C10 C11 C12 121.8(2) . . ?
C11 C12 C7 119.84(18) . . ?
C11 C12 C36 117.9(2) . . ?
C7 C12 C36 122.26(19) . . ?
C14 C13 C18 118.77(16) . . ?
C14 C13 P2 116.07(13) . . ?
C18 C13 P2 125.16(13) . . ?
C15 C14 C13 119.56(17) . . ?
C15 C14 C37 117.64(17) . . ?
C13 C14 C37 122.81(17) . . ?
C16 C15 C14 122.49(17) . . ?
C15 C16 C17 117.43(17) . . ?
C15 C16 C38 120.97(18) . . ?
C17 C16 C38 121.59(19) . . ?
C16 C17 C18 122.65(18) . . ?
C17 C18 C13 118.92(16) . . ?
C17 C18 C39 117.50(17) . . ?
C13 C18 C39 123.58(17) . . ?
C20 C19 C24 117.87(16) . . ?
C20 C19 P2 127.48(13) . . ?
C24 C19 P2 113.99(13) . . ?
C21 C20 C19 119.03(18) . . ?
C21 C20 C40 116.35(18) . . ?
C19 C20 C40 124.61(18) . . ?
C22 C21 C20 123.2(2) . . ?
C23 C22 C21 117.55(19) . . ?
C23 C22 C41 121.4(2) . . ?
C21 C22 C41 121.1(2) . . ?
C22 C23 C24 122.41(19) . . ?
C23 C24 C19 119.91(18) . . ?
C23 C24 C42 118.03(17) . . ?
C19 C24 C42 122.06(17) . . ?
C30 C25 C26 119.61(15) . . ?
C30 C25 N1 120.91(15) . . ?
C26 C25 N1 119.48(14) . . ?
C27 C26 C25 118.48(15) . . ?
C27 C26 N2 122.58(15) . . ?
C25 C26 N2 118.94(14) . . ?
C28 C27 C26 120.98(17) . . ?
C29 C28 C27 120.89(18) . . ?
C28 C29 C30 118.74(18) . . ?
C25 C30 C29 121.28(17) . . ?
C25 N1 P1 122.63(12) . . ?
C26 N2 P2 124.22(12) . . ?
N1 P1 C1 109.66(8) . . ?
N1 P1 C7 98.12(7) . . ?
C1 P1 C7 105.13(8) . . ?
N2 P2 C13 100.78(7) . . ?
N2 P2 C19 109.72(8) . . ?
C13 P2 C19 103.96(8) . . ?

loop_
_geom_bond_atom_site_label_1
_geom_bond_atom_site_label_2
_geom_bond_distance
_geom_bond_site_symmetry_2
_geom_bond_publ_flag
C1 C2 1.405(3) . ?
C1 C6 1.415(2) . ?
C1 P1 1.8425(18) . ?
C2 C3 1.388(3) . ?
C2 C31 1.508(3) . ?
C3 C4 1.374(3) . ?
C4 C5 1.370(4) . ?
C4 C32 1.517(3) . ?
C5 C6 1.401(3) . ?
C6 C33 1.493(3) . ?
C7 C12 1.404(3) . ?
C7 C8 1.404(2) . ?
C7 P1 1.8463(18) . ?
C8 C9 1.394(3) . ?
C8 C34 1.499(3) . ?
C9 C10 1.372(3) . ?
C10 C11 1.378(3) . ?
C10 C35 1.509(3) . ?
C11 C12 1.390(3) . ?
C12 C36 1.516(3) . ?
C13 C14 1.406(2) . ?
C13 C18 1.412(2) . ?
C13 P2 1.8414(17) . ?
C14 C15 1.387(3) . ?
C14 C37 1.506(3) . ?
C15 C16 1.377(3) . ?
C16 C17 1.385(3) . ?
C16 C38 1.508(3) . ?
C17 C18 1.390(2) . ?
C18 C39 1.504(3) . ?
C19 C20 1.414(2) . ?
C19 C24 1.417(2) . ?
C19 P2 1.8463(18) . ?
C20 C21 1.383(3) . ?
C20 C40 1.510(3) . ?
C21 C22 1.380(3) . ?
C22 C23 1.366(3) . ?
C22 C41 1.510(3) . ?
C23 C24 1.387(3) . ?
C24 C42 1.505(3) . ?
C25 C30 1.385(2) . ?
C25 C26 1.402(2) . ?
C25 N1 1.406(2) . ?
C26 C27 1.390(2) . ?
C26 N2 1.404(2) . ?
C27 C28 1.378(3) . ?
C28 C29 1.373(3) . ?
C29 C30 1.389(3) . ?
N1 P1 1.6937(14) . ?
N2 P2 1.6978(15) . ?

loop_
_cod_related_entry_id
_cod_related_entry_database
_cod_related_entry_code
1 ChemSpider 30652652
